data_7207960
loop_
_publ_author_name
'Li, Kang'
'Liu, Yu'
'Yan, Cheng'
'Fu, Lei'
'Wei, Shi-Chao'
'Wang, Hai-Ping'
'Pan, Mei'
'Su, Cheng-Yong'

_publ_section_title
;
 Cocrystallization of coordinative and inorganic lanthanide centers
 showing dual emission via linked or unlinked antenna
;
_journal_issue 11
_journal_name_full CrystEngComm
_journal_page_first 3868
_journal_paper_doi 10.1039/c2ce06605j
_journal_volume 14
_journal_year 2012
_chemical_formula_sum 'C16 H16.33 Eu0.5 N5.83 O5.17'
_chemical_formula_weight 449.00
_chemical_name_systematic
;
?
;
_space_group_IT_number 159
_symmetry_cell_setting trigonal
_symmetry_space_group_name_Hall 'P 3 -2c'
_symmetry_space_group_name_H-M 'P 3 1 c'
_atom_sites_solution_hydrogens geom
_atom_sites_solution_primary direct
_atom_sites_solution_secondary difmap
_audit_creation_method SHELXL-97
_cell_angle_alpha 90.00
_cell_angle_beta 90.00
_cell_angle_gamma 120.00
_cell_formula_units_Z 6
_cell_length_a 19.5543(4)
_cell_length_b 19.5543(4)
_cell_length_c 8.4847(3)
_cell_measurement_reflns_used 5696
_cell_measurement_temperature 150(2)
_cell_measurement_theta_max 62.4500
_cell_measurement_theta_min 2.6071
_cell_volume 2809.65(13)
_computing_cell_refinement
;
CrysAlisPro, Oxford Diffraction Ltd.,
Version 1.171.34.44 (release 25-10-2010 CrysAlis171 .NET)
(compiled Oct 25 2010,18:11:34)
;
_computing_data_collection
;
CrysAlisPro, Oxford Diffraction Ltd.,
Version 1.171.34.44 (release 25-10-2010 CrysAlis171 .NET)
(compiled Oct 25 2010,18:11:34)
;
_computing_data_reduction
;
CrysAlisPro, Oxford Diffraction Ltd.,
Version 1.171.34.44 (release 25-10-2010 CrysAlis171 .NET)
(compiled Oct 25 2010,18:11:34)
;
_computing_structure_refinement 'SHELXL-97 (Sheldrick, 1997)'
_computing_structure_solution 'SHELXS-97 (Sheldrick, 1990)'
_diffrn_ambient_temperature 150(2)
_diffrn_measured_fraction_theta_full 0.985
_diffrn_measured_fraction_theta_max 0.985
_diffrn_measurement_device_type 'Xcalibur, Sapphire3, Gemini ultra'
_diffrn_measurement_method '\w scan'
_diffrn_radiation_monochromator graphite
_diffrn_radiation_source 'fine-focus sealed tube'
_diffrn_radiation_type CuK\a
_diffrn_radiation_wavelength 1.54178
_diffrn_reflns_av_R_equivalents 0.0423
_diffrn_reflns_av_sigmaI/netI 0.0496
_diffrn_reflns_limit_h_max 21
_diffrn_reflns_limit_h_min -22
_diffrn_reflns_limit_k_max 22
_diffrn_reflns_limit_k_min -22
_diffrn_reflns_limit_l_max 8
_diffrn_reflns_limit_l_min -9
_diffrn_reflns_number 9628
_diffrn_reflns_theta_full 62.54
_diffrn_reflns_theta_max 62.54
_diffrn_reflns_theta_min 4.52
_exptl_absorpt_coefficient_mu 12.606
_exptl_absorpt_correction_T_max 0.3654
_exptl_absorpt_correction_T_min 0.2911
_exptl_absorpt_correction_type multi-scan
_exptl_absorpt_process_details
;
CrysAlisPro, Oxford Diffraction Ltd.,
Version 1.171.34.44 (release 25-10-2010 CrysAlis171 .NET)
(compiled Oct 25 2010,18:11:34)
Empirical absorption correction using spherical harmonics,
implemented in SCALE3 ABSPACK scaling algorithm.
;
_exptl_crystal_colour yellow
_exptl_crystal_density_diffrn 1.592
_exptl_crystal_density_method 'not measured'
_exptl_crystal_description block
_exptl_crystal_F_000 1356
_exptl_crystal_size_max 0.13
_exptl_crystal_size_mid 0.10
_exptl_crystal_size_min 0.10
_refine_diff_density_max 2.674
_refine_diff_density_min -1.271
_refine_diff_density_rms 0.215
_refine_ls_abs_structure_details 'Flack H D (1983), Acta Cryst. A39, 876-881'
_refine_ls_abs_structure_Flack 0.314(14)
_refine_ls_extinction_method none
_refine_ls_goodness_of_fit_ref 1.103
_refine_ls_hydrogen_treatment constr
_refine_ls_matrix_type full
_refine_ls_number_parameters 249
_refine_ls_number_reflns 2648
_refine_ls_number_restraints 357
_refine_ls_restrained_S_all 1.056
_refine_ls_R_factor_all 0.1286
_refine_ls_R_factor_gt 0.1237
_refine_ls_shift/su_max 0.032
_refine_ls_shift/su_mean 0.002
_refine_ls_structure_factor_coef Fsqd
_refine_ls_weighting_details 'calc w=1/[\s^2^(Fo^2^)+(0.0610P)^2^+100.0000P] where P=(Fo^2^+2Fc^2^)/3'
_refine_ls_weighting_scheme calc
_refine_ls_wR_factor_gt 0.2792
_refine_ls_wR_factor_ref 0.2821
_reflns_number_gt 2490
_reflns_number_total 2648
_reflns_threshold_expression >2sigma(I)
_cod_data_source_file c2ce06605j.txt
_cod_data_source_block 3
_cod_depositor_comments
;
The following automatic conversions were performed:

'_symmetry_cell_setting' value 'Trigonal' changed to 'trigonal'
according to /home/saulius/struct/CIF-dictionaries/cif_core.dic
dictionary named 'cif_core.dic' version 2.4.1 from 2010-06-29.

Automatic conversion script
Id: cif_fix_values 1715 2011-07-08 13:25:40Z adriana 
;
_cod_original_sg_symbol_H-M P31c
_cod_original_formula_sum 'C16 H16.33 Eu0.50 N5.83 O5.17'
_cod_database_code 7207960

loop_
_symmetry_equiv_pos_as_xyz
'x, y, z'
'-y, x-y, z'
'-x+y, -x, z'
'y, x, z+1/2'
'x-y, -y, z+1/2'
'-x, -x+y, z+1/2'

loop_
_atom_site_label
_atom_site_type_symbol
_atom_site_fract_x
_atom_site_fract_y
_atom_site_fract_z
_atom_site_U_iso_or_equiv
_atom_site_adp_type
_atom_site_occupancy
_atom_site_symmetry_multiplicity
_atom_site_calc_flag
_atom_site_refinement_flags
_atom_site_disorder_assembly
_atom_site_disorder_group
Eu1 Eu 0.6667 0.3333 -0.2344(3) 0.0250(2) Uani 1 3 d S . .
Eu2 Eu 0.0000 0.0000 0.7742(11) 0.0958(13) Uani 0.50 3 d SP . .
C1 C 0.5872(8) 0.2758(10) 0.1552(19) 0.061(4) Uani 1 1 d U . .
H1A H 0.5839 0.2243 0.1745 0.073 Uiso 1 1 calc R . .
H1B H 0.5814 0.2969 0.2574 0.073 Uiso 1 1 calc R . .
C2 C 0.5239(7) 0.2655(8) 0.0466(17) 0.048(3) Uani 1 1 d U . .
C3 C 0.4632(4) 0.2795(5) -0.1475(11) 0.067(4) Uani 1 1 d GU . .
C4 C 0.4395(6) 0.2954(7) -0.2907(11) 0.082(5) Uani 1 1 d GU . .
H4A H 0.4763 0.3179 -0.3747 0.099 Uiso 1 1 calc R . .
C5 C 0.3620(6) 0.2783(8) -0.3110(13) 0.077(4) Uani 1 1 d GU . .
H5A H 0.3458 0.2892 -0.4089 0.092 Uiso 1 1 calc R . .
C6 C 0.3082(5) 0.2453(7) -0.1881(16) 0.079(4) Uani 1 1 d GU . .
H6A H 0.2552 0.2337 -0.2019 0.095 Uiso 1 1 calc R . .
C7 C 0.3319(5) 0.2295(7) -0.0448(15) 0.076(4) Uani 1 1 d GU . .
H7A H 0.2952 0.2069 0.0392 0.091 Uiso 1 1 calc R . .
C8 C 0.4095(5) 0.2466(6) -0.0246(11) 0.070(4) Uani 1 1 d GU . .
C9 C 0.4132(6) 0.2080(10) 0.252(2) 0.053(3) Uani 1 1 d U . .
H9A H 0.3836 0.2358 0.2720 0.064 Uiso 1 1 calc R . .
H9B H 0.4541 0.2226 0.3342 0.064 Uiso 1 1 calc R . .
C10 C 0.3594(6) 0.1210(6) 0.2457(14) 0.077(4) Uani 1 1 d GU . .
C11 C 0.2863(7) 0.0959(8) 0.3152(18) 0.127(5) Uani 1 1 d GU . .
H11A H 0.2733 0.1336 0.3537 0.152 Uiso 1 1 calc R . .
N4 N 0.2322(7) 0.0157(9) 0.328(2) 0.138(5) Uani 1 1 d GU . .
C12 C 0.2512(10) -0.0394(6) 0.272(2) 0.126(5) Uani 1 1 d GU . .
H12A H 0.2142 -0.0942 0.2809 0.151 Uiso 1 1 calc R . .
C13 C 0.3244(11) -0.0144(7) 0.202(2) 0.130(5) Uani 1 1 d GU . .
H13A H 0.3374 -0.0521 0.1639 0.156 Uiso 1 1 calc R . .
C14 C 0.3785(8) 0.0658(8) 0.1894(18) 0.110(5) Uani 1 1 d GU . .
H14A H 0.4285 0.0829 0.1419 0.133 Uiso 1 1 calc R . .
N1 N 0.6667 0.3333 0.0807(19) 0.025(3) Uani 1 3 d SU . .
N2 N 0.5365(6) 0.2943(7) -0.0956(16) 0.059(3) Uani 1 1 d U . .
N3 N 0.4483(7) 0.2258(8) 0.0946(14) 0.062(3) Uani 1 1 d U . .
C15 C 0.5660(12) 0.0545(13) -0.648(3) 0.098(5) Uani 1 1 d U . .
C16 C 0.5138(12) -0.0146(12) -0.592(3) 0.099(5) Uani 1 1 d U . .
H16A H 0.4793 -0.0082 -0.5172 0.149 Uiso 1 1 calc R . .
H16B H 0.5410 -0.0386 -0.5383 0.149 Uiso 1 1 calc R . .
H16C H 0.4821 -0.0488 -0.6789 0.149 Uiso 1 1 calc R . .
N7 N 0.6051(8) 0.1084(9) -0.727(2) 0.085(4) Uani 1 1 d U . .
N5 N 0.5429(6) 0.1966(5) -0.4098(12) 0.071(3) Uani 1 1 d DU . .
O1 O 0.5687(5) 0.2788(4) -0.4515(10) 0.044(2) Uani 1 1 d DU . .
O2 O 0.5654(6) 0.1862(6) -0.2705(12) 0.076(3) Uani 1 1 d DU . .
O3 O 0.4928(7) 0.1458(7) -0.4948(15) 0.101(4) Uani 1 1 d DU . .
N6 N 0.1234(7) 0.1183(7) 0.5558(16) 0.133(5) Uani 0.50 1 d PDU A 1
O4 O 0.1059(13) 0.1443(13) 0.704(2) 0.138(7) Uani 0.50 1 d PDU A 1
O5 O 0.1046(4) 0.0440(8) 0.552(3) 0.155(7) Uani 0.50 1 d PDU A 1
O6 O 0.1551(14) 0.1690(11) 0.455(2) 0.136(7) Uani 0.50 1 d PDU A 1
O7 O -0.0190(13) 0.0889(13) 0.926(3) 0.078(7) Uani 0.50 1 d PU A 1
O8 O 0.0000 0.0000 1.078(3) 0.025 Uiso 0.50 3 d SP . 1

loop_
_atom_site_aniso_label
_atom_site_aniso_U_11
_atom_site_aniso_U_22
_atom_site_aniso_U_33
_atom_site_aniso_U_23
_atom_site_aniso_U_13
_atom_site_aniso_U_12
Eu1 0.0263(2) 0.0263(2) 0.0225(4) 0.000 0.000 0.01314(12)
Eu2 0.0659(11) 0.0659(11) 0.156(4) 0.000 0.000 0.0329(6)
C1 0.043(5) 0.075(6) 0.054(6) 0.001(5) 0.010(5) 0.020(4)
C2 0.031(4) 0.063(5) 0.051(5) -0.001(4) 0.009(4) 0.024(3)
C3 0.059(5) 0.068(5) 0.060(6) 0.001(5) 0.008(5) 0.021(4)
C4 0.066(6) 0.079(6) 0.069(6) 0.013(6) -0.010(6) 0.011(5)
C5 0.063(6) 0.083(6) 0.071(7) -0.004(6) -0.007(6) 0.027(5)
C6 0.076(6) 0.079(6) 0.089(7) -0.012(6) -0.005(6) 0.045(5)
C7 0.070(5) 0.086(6) 0.083(7) -0.012(6) 0.002(6) 0.048(4)
C8 0.065(5) 0.073(5) 0.073(6) 0.007(5) 0.002(5) 0.034(4)
C9 0.050(4) 0.067(4) 0.059(6) 0.011(4) 0.018(5) 0.042(4)
C10 0.070(5) 0.083(5) 0.093(6) 0.003(5) 0.010(5) 0.049(4)
C11 0.110(7) 0.113(7) 0.132(7) 0.009(7) 0.015(7) 0.037(6)
N4 0.120(7) 0.122(7) 0.146(7) 0.019(7) 0.013(7) 0.040(6)
C12 0.118(7) 0.114(7) 0.134(8) -0.002(7) 0.020(7) 0.049(6)
C13 0.124(7) 0.119(7) 0.143(8) 0.003(7) 0.005(7) 0.058(6)
C14 0.106(7) 0.095(7) 0.127(7) -0.002(7) 0.007(7) 0.048(5)
N1 0.021(4) 0.021(4) 0.034(7) 0.000 0.000 0.0106(18)
N2 0.041(4) 0.074(5) 0.063(6) 0.002(5) -0.005(4) 0.029(4)
N3 0.048(4) 0.075(5) 0.046(5) 0.007(4) 0.011(4) 0.017(4)
C15 0.097(7) 0.092(6) 0.099(7) 0.006(6) 0.000(6) 0.042(5)
C16 0.101(8) 0.091(7) 0.100(8) 0.016(7) -0.012(7) 0.044(6)
N7 0.075(6) 0.085(6) 0.106(8) 0.003(6) 0.009(6) 0.049(4)
N5 0.061(4) 0.071(5) 0.081(5) -0.012(5) 0.017(4) 0.034(4)
O1 0.043(4) 0.047(4) 0.034(4) -0.008(3) 0.008(3) 0.016(3)
O2 0.065(5) 0.052(4) 0.103(7) 0.003(5) 0.001(5) 0.022(4)
O3 0.103(6) 0.079(6) 0.100(7) -0.008(6) -0.002(6) 0.030(5)
N6 0.129(7) 0.139(7) 0.138(7) 0.011(6) 0.001(6) 0.072(5)
O4 0.127(9) 0.145(9) 0.134(10) 0.007(8) -0.001(8) 0.063(7)
O5 0.147(9) 0.159(9) 0.146(10) 0.007(9) 0.007(9) 0.065(7)
O6 0.133(9) 0.141(9) 0.147(10) 0.020(8) -0.006(8) 0.077(7)
O7 0.076(9) 0.058(8) 0.096(11) 0.005(9) 0.006(9) 0.031(7)

loop_
_atom_type_symbol
_atom_type_description
_atom_type_scat_dispersion_real
_atom_type_scat_dispersion_imag
_atom_type_scat_source
C C 0.0181 0.0091 'International Tables Vol C Tables 4.2.6.8 and 6.1.1.4'
H H 0.0000 0.0000 'International Tables Vol C Tables 4.2.6.8 and 6.1.1.4'
N N 0.0311 0.0180 'International Tables Vol C Tables 4.2.6.8 and 6.1.1.4'
O O 0.0492 0.0322 'International Tables Vol C Tables 4.2.6.8 and 6.1.1.4'
Eu Eu -8.9294 11.1857 'International Tables Vol C Tables 4.2.6.8 and 6.1.1.4'

loop_
_geom_angle_atom_site_label_1
_geom_angle_atom_site_label_2
_geom_angle_atom_site_label_3
_geom_angle
_geom_angle_site_symmetry_1
_geom_angle_site_symmetry_3
O1 Eu1 O1 70.9(3) 2_655 .
O1 Eu1 O1 70.9(3) 2_655 3_665
O1 Eu1 O1 70.9(3) . 3_665
O1 Eu1 N2 76.9(3) 2_655 2_655
O1 Eu1 N2 118.6(4) . 2_655
O1 Eu1 N2 140.8(3) 3_665 2_655
O1 Eu1 N2 118.6(4) 2_655 3_665
O1 Eu1 N2 140.8(3) . 3_665
O1 Eu1 N2 76.9(3) 3_665 3_665
N2 Eu1 N2 100.4(4) 2_655 3_665
O1 Eu1 N2 140.8(3) 2_655 .
O1 Eu1 N2 76.9(3) . .
O1 Eu1 N2 118.6(4) 3_665 .
N2 Eu1 N2 100.4(4) 2_655 .
N2 Eu1 N2 100.4(4) 3_665 .
O1 Eu1 O2 55.4(3) 2_655 2_655
O1 Eu1 O2 123.4(3) . 2_655
O1 Eu1 O2 75.6(3) 3_665 2_655
N2 Eu1 O2 67.9(4) 2_655 2_655
N2 Eu1 O2 66.8(4) 3_665 2_655
N2 Eu1 O2 159.4(4) . 2_655
O1 Eu1 O2 75.6(3) 2_655 .
O1 Eu1 O2 55.4(3) . .
O1 Eu1 O2 123.4(3) 3_665 .
N2 Eu1 O2 66.8(4) 2_655 .
N2 Eu1 O2 159.4(4) 3_665 .
N2 Eu1 O2 67.9(4) . .
O2 Eu1 O2 118.60(10) 2_655 .
O1 Eu1 O2 123.4(3) 2_655 3_665
O1 Eu1 O2 75.6(3) . 3_665
O1 Eu1 O2 55.4(3) 3_665 3_665
N2 Eu1 O2 159.4(4) 2_655 3_665
N2 Eu1 O2 67.9(4) 3_665 3_665
N2 Eu1 O2 66.8(4) . 3_665
O2 Eu1 O2 118.60(10) 2_655 3_665
O2 Eu1 O2 118.60(10) . 3_665
O1 Eu1 N1 137.93(18) 2_655 .
O1 Eu1 N1 137.93(18) . .
O1 Eu1 N1 137.93(18) 3_665 .
N2 Eu1 N1 62.5(3) 2_655 .
N2 Eu1 N1 62.5(3) 3_665 .
N2 Eu1 N1 62.5(3) . .
O2 Eu1 N1 96.9(2) 2_655 .
O2 Eu1 N1 96.9(2) . .
O2 Eu1 N1 96.9(2) 3_665 .
O1 Eu1 N5 29.7(3) 2_655 2_655
O1 Eu1 N5 97.7(3) . 2_655
O1 Eu1 N5 67.3(3) 3_665 2_655
N2 Eu1 N5 73.6(4) 2_655 2_655
N2 Eu1 N5 89.8(4) 3_665 2_655
N2 Eu1 N5 169.1(4) . 2_655
O2 Eu1 N5 26.3(3) 2_655 2_655
O2 Eu1 N5 101.2(4) . 2_655
O2 Eu1 N5 121.5(3) 3_665 2_655
N1 Eu1 N5 120.21(19) . 2_655
O1 Eu1 N5 67.3(3) 2_655 .
O1 Eu1 N5 29.7(3) . .
O1 Eu1 N5 97.7(3) 3_665 .
N2 Eu1 N5 89.8(4) 2_655 .
N2 Eu1 N5 169.1(4) 3_665 .
N2 Eu1 N5 73.6(4) . .
O2 Eu1 N5 121.5(3) 2_655 .
O2 Eu1 N5 26.3(3) . .
O2 Eu1 N5 101.2(4) 3_665 .
N1 Eu1 N5 120.21(19) . .
N5 Eu1 N5 96.9(3) 2_655 .
O8 Eu2 O7 123.5(7) 4_554 3
O8 Eu2 O7 123.5(7) 4_554 .
O7 Eu2 O7 92.5(10) 3 .
O8 Eu2 O7 123.5(7) 4_554 2
O7 Eu2 O7 92.5(10) 3 2
O7 Eu2 O7 92.5(10) . 2
O8 Eu2 O8 180.000(10) 4_554 .
O7 Eu2 O8 56.5(7) 3 .
O7 Eu2 O8 56.5(7) . .
O7 Eu2 O8 56.5(7) 2 .
O8 Eu2 O5 43.3(5) 4_554 3
O7 Eu2 O5 123.2(6) 3 3
O7 Eu2 O5 143.9(7) . 3
O7 Eu2 O5 81.3(8) 2 3
O8 Eu2 O5 136.7(5) . 3
O8 Eu2 O5 43.3(5) 4_554 2
O7 Eu2 O5 143.9(7) 3 2
O7 Eu2 O5 81.3(8) . 2
O7 Eu2 O5 123.2(6) 2 2
O8 Eu2 O5 136.7(5) . 2
O5 Eu2 O5 72.9(7) 3 2
O8 Eu2 O5 43.3(5) 4_554 .
O7 Eu2 O5 81.3(8) 3 .
O7 Eu2 O5 123.2(6) . .
O7 Eu2 O5 143.9(7) 2 .
O8 Eu2 O5 136.7(5) . .
O5 Eu2 O5 72.9(7) 3 .
O5 Eu2 O5 72.9(7) 2 .
O8 Eu2 O4 76.7(4) 4_554 2
O7 Eu2 O4 159.2(9) 3 2
O7 Eu2 O4 77.8(8) . 2
O7 Eu2 O4 69.9(7) 2 2
O8 Eu2 O4 103.3(4) . 2
O5 Eu2 O4 66.6(7) 3 2
O5 Eu2 O4 53.5(5) 2 2
O5 Eu2 O4 119.4(7) . 2
O8 Eu2 O4 76.7(4) 4_554 .
O7 Eu2 O4 77.8(8) 3 .
O7 Eu2 O4 69.9(7) . .
O7 Eu2 O4 159.2(9) 2 .
O8 Eu2 O4 103.3(4) . .
O5 Eu2 O4 119.4(7) 3 .
O5 Eu2 O4 66.6(7) 2 .
O5 Eu2 O4 53.5(5) . .
O4 Eu2 O4 114.9(3) 2 .
O8 Eu2 O4 76.7(4) 4_554 3
O7 Eu2 O4 69.9(7) 3 3
O7 Eu2 O4 159.2(9) . 3
O7 Eu2 O4 77.8(8) 2 3
O8 Eu2 O4 103.3(4) . 3
O5 Eu2 O4 53.5(5) 3 3
O5 Eu2 O4 119.4(7) 2 3
O5 Eu2 O4 66.6(7) . 3
O4 Eu2 O4 114.9(3) 2 3
O4 Eu2 O4 114.9(3) . 3
O8 Eu2 O5 142.9(4) 4_554 4
O7 Eu2 O5 61.5(7) 3 4
O7 Eu2 O5 31.2(7) . 4
O7 Eu2 O5 90.7(8) 2 4
O8 Eu2 O5 37.1(4) . 4
O5 Eu2 O5 170.8(7) 3 4
O5 Eu2 O5 108.2(4) 2 4
O5 Eu2 O5 116.3(4) . 4
O4 Eu2 O5 106.4(6) 2 4
O4 Eu2 O5 68.5(5) . 4
O4 Eu2 O5 129.4(6) 3 4
C2 C1 N1 108.5(12) . .
N2 C2 N3 116.5(13) . .
N2 C2 C1 123.8(11) . .
N3 C2 C1 119.7(13) . .
N2 C3 C4 131.1(7) . .
N2 C3 C8 108.8(7) . .
C4 C3 C8 120.0 . .
C5 C4 C3 120.0 . .
C4 C5 C6 120.0 . .
C5 C6 C7 120.0 . .
C6 C7 C8 120.0 . .
C7 C8 C3 120.0 . .
C7 C8 N3 133.2(7) . .
C3 C8 N3 105.9(7) . .
N3 C9 C10 102.8(14) . .
C11 C10 C14 120.0 . .
C11 C10 C9 113.8(10) . .
C14 C10 C9 126.1(10) . .
N4 C11 C10 120.0 . .
C11 N4 C12 120.0 . .
C13 C12 N4 120.0 . .
C12 C13 C14 120.0 . .
C13 C14 C10 120.0 . .
C1 N1 C1 104.1(9) 2_655 .
C1 N1 C1 104.1(9) 2_655 3_665
C1 N1 C1 104.1(9) . 3_665
C1 N1 Eu1 114.4(8) 2_655 .
C1 N1 Eu1 114.4(8) . .
C1 N1 Eu1 114.4(8) 3_665 .
C2 N2 C3 104.7(10) . .
C2 N2 Eu1 120.1(10) . .
C3 N2 Eu1 133.6(9) . .
C2 N3 C8 102.0(11) . .
C2 N3 C9 131.7(12) . .
C8 N3 C9 117.2(12) . .
N7 C15 C16 166(3) . .
O3 N5 O2 126.9(10) . .
O3 N5 O1 116.4(11) . .
O2 N5 O1 115.4(8) . .
O3 N5 Eu1 173.1(9) . .
O2 N5 Eu1 60.0(5) . .
O1 N5 Eu1 56.9(4) . .
N5 O1 Eu1 93.4(6) . .
N5 O2 Eu1 93.7(6) . .
O6 N6 O5 129.1(19) . .
O6 N6 O4 115.7(16) . .
O5 N6 O4 115.1(16) . .
O6 N6 Eu2 161.0(15) . .
O5 N6 Eu2 59.3(10) . .
O4 N6 Eu2 60.0(9) . .
N6 O4 Eu2 91.0(10) . .
N6 O5 O7 138(2) . 4_554
N6 O5 O8 98.6(9) . 4_554
O7 O5 O8 88.7(12) 4_554 4_554
N6 O5 Eu2 95.0(12) . .
O7 O5 Eu2 115.5(10) 4_554 .
O8 O5 Eu2 39.7(9) 4_554 .
N6 O5 Eu2 96.5(12) . 4_554
O7 O5 Eu2 51.8(12) 4_554 4_554
O8 O5 Eu2 60.0(10) 4_554 4_554
Eu2 O5 Eu2 99.6(2) . 4_554
O5 O7 Eu2 97.0(15) 4 .
Eu2 O8 O5 97.0(12) 4 4
Eu2 O8 O5 97.0(12) 4 5
O5 O8 O5 118.5(5) 4 5
Eu2 O8 O5 97.0(12) 4 6
O5 O8 O5 118.5(5) 4 6
O5 O8 O5 118.5(5) 5 6
Eu2 O8 Eu2 180.000(6) 4 .
O5 O8 Eu2 83.0(12) 4 .
O5 O8 Eu2 83.0(12) 5 .
O5 O8 Eu2 83.0(12) 6 .

loop_
_geom_bond_atom_site_label_1
_geom_bond_atom_site_label_2
_geom_bond_distance
_geom_bond_site_symmetry_2
Eu1 O1 2.482(8) 2_655
Eu1 O1 2.482(8) .
Eu1 O1 2.482(8) 3_665
Eu1 N2 2.551(12) 2_655
Eu1 N2 2.551(12) 3_665
Eu1 N2 2.551(12) .
Eu1 O2 2.568(9) 2_655
Eu1 O2 2.568(9) .
Eu1 O2 2.568(9) 3_665
Eu1 N1 2.674(16) .
Eu1 N5 2.958(9) 2_655
Eu1 N5 2.958(9) .
Eu2 O7 2.34(3) 3
Eu2 O7 2.34(3) .
Eu2 O7 2.34(3) 2
Eu2 O8 2.57(3) .
Eu2 O5 2.59(2) 3
Eu2 O5 2.59(2) 2
Eu2 O5 2.59(2) .
Eu2 O4 2.60(2) 2
Eu2 O4 2.60(2) .
Eu2 O4 2.60(2) 3
C1 C2 1.47(2) .
C1 N1 1.527(15) .
C2 N2 1.301(19) .
C2 N3 1.344(16) .
C3 N2 1.383(14) .
C3 C4 1.3900 .
C3 C8 1.3900 .
C4 C5 1.3900 .
C5 C6 1.3900 .
C6 C7 1.3900 .
C7 C8 1.3900 .
C8 N3 1.440(17) .
C9 N3 1.46(2) .
C9 C10 1.488(19) .
C10 C11 1.3900 .
C10 C14 1.3900 .
C11 N4 1.3900 .
N4 C12 1.3900 .
C12 C13 1.3900 .
C13 C14 1.3900 .
N1 C1 1.527(15) 2_655
N1 C1 1.527(15) 3_665
C15 N7 1.16(2) .
C15 C16 1.31(3) .
N5 O3 1.222(13) .
N5 O2 1.312(14) .
N5 O1 1.467(12) .
N6 O6 1.220(17) .
N6 O5 1.310(17) .
N6 O4 1.458(18) .
O5 O7 1.54(3) 4_554
O5 O8 1.792(8) 4_554
O5 Eu2 2.95(2) 4_554
O7 O5 1.54(3) 4
O8 Eu2 1.67(3) 4
O8 O5 1.792(9) 4
O8 O5 1.792(8) 5
O8 O5 1.792(9) 6
